data_2220540
loop_
_publ_author_name
'Maliha, Bushra'
'Tariq, Muhammad Ilyas'
'Tahir, M. Nawaz'
'Hussain, Ishtiaq'
'Siddiqui, Hamid Latif'

_publ_section_title (1<i>R</i>,3<i>S</i>)-1,1'-(1,3-Dihydro-2-benzofuran-1,3-diyl)bis(1,3-dimethylurea)
_journal_coeditor_code HK2591
_journal_issue 1
_journal_name_full 'Acta Crystallographica Section E'
_journal_page_first o42
_journal_page_last o43
_journal_paper_doi 10.1107/S1600536808040828
_journal_volume 65
_journal_year 2009
_chemical_formula_iupac 'C14 H20 N4 O3'
_chemical_formula_moiety 'C14 H20 N4 O3'
_chemical_formula_sum 'C14 H20 N4 O3'
_chemical_formula_weight 292.34
_chemical_name_systematic
;
(1<i>R</i>,3<i>S</i>)-1,1'-(1,3-Dihydro-2-benzofuran-1,3-diyl)bis(1,3-
dimethylurea)
;
_space_group_IT_number 61
_symmetry_cell_setting orthorhombic
_symmetry_space_group_name_Hall '-P 2ac 2ab'
_symmetry_space_group_name_H-M 'P b c a'
_atom_sites_solution_hydrogens geom
_atom_sites_solution_primary direct
_atom_sites_solution_secondary difmap
_audit_creation_method SHELXL97
_cell_angle_alpha 90
_cell_angle_beta 90
_cell_angle_gamma 90
_cell_formula_units_Z 8
_cell_length_a 14.6322(6)
_cell_length_b 9.1014(3)
_cell_length_c 21.2307(9)
_cell_measurement_reflns_used 2741
_cell_measurement_temperature 296(2)
_cell_measurement_theta_max 27.59
_cell_measurement_theta_min 1.92
_cell_volume 2827.37(19)
_computing_cell_refinement 'SAINT (Bruker, 2007)'
_computing_data_collection 'APEX2 (Bruker, 2007)'
_computing_data_reduction 'SAINT (Bruker, 2007)'
_computing_molecular_graphics 'ORTEP-3 for Windows (Farrugia, 1997) and PLATON (Spek, 2003)'
_computing_publication_material
;
WinGX (Farrugia, 1999) and PLATON (Spek, 2003)
;
_computing_structure_refinement 'SHELXL97 (Sheldrick, 2008)'
_computing_structure_solution 'SHELXS97 (Sheldrick, 2008)'
_diffrn_ambient_temperature 296(2)
_diffrn_detector_area_resol_mean 7.50
_diffrn_measured_fraction_theta_full 0.996
_diffrn_measured_fraction_theta_max 0.996
_diffrn_measurement_device_type 'Bruker Kappa APEXII CCD'
_diffrn_measurement_method \w
_diffrn_radiation_monochromator graphite
_diffrn_radiation_source 'fine-focus sealed tube'
_diffrn_radiation_type MoK\a
_diffrn_radiation_wavelength 0.71073
_diffrn_reflns_av_R_equivalents 0.0328
_diffrn_reflns_av_sigmaI/netI 0.0224
_diffrn_reflns_limit_h_max 19
_diffrn_reflns_limit_h_min -18
_diffrn_reflns_limit_k_max 11
_diffrn_reflns_limit_k_min -11
_diffrn_reflns_limit_l_max 27
_diffrn_reflns_limit_l_min -27
_diffrn_reflns_number 19271
_diffrn_reflns_theta_full 27.59
_diffrn_reflns_theta_max 27.59
_diffrn_reflns_theta_min 1.92
_diffrn_standards_number 0
_exptl_absorpt_coefficient_mu 0.099
_exptl_absorpt_correction_T_max 0.989
_exptl_absorpt_correction_T_min 0.982
_exptl_absorpt_correction_type multi-scan
_exptl_absorpt_process_details '(SADABS; Bruker, 2005)'
_exptl_crystal_colour colorless
_exptl_crystal_density_diffrn 1.374
_exptl_crystal_density_method 'not measured'
_exptl_crystal_description needle
_exptl_crystal_F_000 1008
_exptl_crystal_size_max 0.30
_exptl_crystal_size_mid 0.10
_exptl_crystal_size_min 0.06
_refine_diff_density_max 0.323
_refine_diff_density_min -0.300
_refine_ls_abs_structure_details ' '
_refine_ls_extinction_method none
_refine_ls_goodness_of_fit_ref 1.019
_refine_ls_hydrogen_treatment mixed
_refine_ls_matrix_type full
_refine_ls_number_parameters 206
_refine_ls_number_reflns 3257
_refine_ls_number_restraints 0
_refine_ls_restrained_S_all 1.019
_refine_ls_R_factor_all 0.0496
_refine_ls_R_factor_gt 0.0376
_refine_ls_shift/su_max 0.001
_refine_ls_shift/su_mean 0.000
_refine_ls_structure_factor_coef Fsqd
_refine_ls_weighting_details 'calc w=1/[\s^2^(Fo^2^)+(0.1147P)^2^+0.2587P] where P=(Fo^2^+2Fc^2^)/3'
_refine_ls_weighting_scheme calc
_refine_ls_wR_factor_gt 0.1254
_refine_ls_wR_factor_ref 0.1504
_reflns_number_gt 2741
_reflns_number_total 3257
_reflns_threshold_expression I>2\s(I)
_cod_data_source_file hk2591.cif
_cod_data_source_block I
_cod_database_code 2220540
_cod_database_fobs_code 2220540

loop_
_symmetry_equiv_pos_site_id
_symmetry_equiv_pos_as_xyz
1 x,y,z
2 1/2-x,-y,1/2+z
3 1/2+x,1/2-y,-z
4 -x,1/2+y,1/2-z
5 -x,-y,-z
6 1/2+x,y,1/2-z
7 1/2-x,1/2+y,z
8 x,1/2-y,1/2+z

loop_
_atom_site_aniso_label
_atom_site_aniso_U_11
_atom_site_aniso_U_22
_atom_site_aniso_U_33
_atom_site_aniso_U_12
_atom_site_aniso_U_13
_atom_site_aniso_U_23
O1 0.0130(5) 0.0212(5) 0.0180(5) -0.0019(3) 0.0006(3) -0.0010(4)
O2 0.0210(5) 0.0152(5) 0.0231(5) -0.0014(4) 0.0019(4) -0.0037(4)
O3 0.0177(5) 0.0155(5) 0.0214(5) -0.0014(3) 0.0001(4) 0.0022(4)
N1 0.0202(6) 0.0135(6) 0.0179(6) 0.0002(4) -0.0003(4) -0.0011(4)
N2 0.0206(6) 0.0189(6) 0.0180(6) 0.0029(4) -0.0016(5) -0.0031(5)
N3 0.0153(6) 0.0130(5) 0.0216(6) 0.0005(4) 0.0032(4) 0.0012(4)
N4 0.0149(6) 0.0172(6) 0.0232(6) 0.0019(4) 0.0025(4) 0.0031(5)
C1 0.0149(6) 0.0149(7) 0.0176(6) 0.0004(5) 0.0007(5) -0.0003(5)
C2 0.0144(6) 0.0121(6) 0.0204(7) 0.0015(5) 0.0001(5) 0.0008(5)
C3 0.0189(7) 0.0185(7) 0.0195(6) 0.0014(5) -0.0011(5) 0.0009(5)
C4 0.0184(7) 0.0186(7) 0.0278(8) 0.0001(5) -0.0063(5) -0.0010(6)
C5 0.0131(6) 0.0157(7) 0.0318(8) -0.0006(5) -0.0009(5) -0.0009(5)
C6 0.0167(7) 0.0145(6) 0.0238(7) 0.0002(5) 0.0037(5) 0.0001(5)
C7 0.0151(6) 0.0111(6) 0.0209(7) 0.0009(5) 0.0002(5) 0.0001(5)
C8 0.0136(6) 0.0154(6) 0.0193(6) -0.0005(5) 0.0013(5) 0.0000(5)
C9 0.0201(7) 0.0138(7) 0.0200(6) -0.0014(5) -0.0013(5) -0.0008(5)
C10 0.0115(6) 0.0174(7) 0.0199(6) -0.0020(5) 0.0020(5) -0.0017(5)
C11 0.0233(7) 0.0261(8) 0.0194(7) -0.0018(6) -0.0034(5) -0.0018(5)
C12 0.0198(7) 0.0138(7) 0.0224(6) 0.0007(5) 0.0031(5) 0.0016(5)
C13 0.0136(6) 0.0154(6) 0.0162(6) -0.0012(5) -0.0020(5) -0.0003(5)
C14 0.0157(7) 0.0251(8) 0.0240(7) -0.0003(5) 0.0036(5) 0.0006(6)

loop_
_atom_site_type_symbol
_atom_site_label
_atom_site_fract_x
_atom_site_fract_y
_atom_site_fract_z
_atom_site_U_iso_or_equiv
_atom_site_thermal_displace_type
_atom_site_calc_flag
_atom_site_refinement_flags
_atom_site_occupancy
_atom_site_disorder_assembly
_atom_site_disorder_group
O O1 0.41467(6) 0.45600(11) 0.23235(4) 0.0174(3) Uani . . 1.000 . .
O O2 0.34799(7) 0.54659(10) 0.39413(5) 0.0198(3) Uani . . 1.000 . .
O O3 0.51470(7) 0.55115(10) 0.08040(4) 0.0182(3) Uani . . 1.000 . .
N N1 0.34567(8) 0.35646(12) 0.32370(5) 0.0172(3) Uani . . 1.000 . .
N N2 0.38830(8) 0.31870(14) 0.42697(5) 0.0192(3) Uani . . 1.000 . .
N N3 0.45143(8) 0.35663(12) 0.13270(5) 0.0166(3) Uani . . 1.000 . .
N N4 0.58841(8) 0.33324(13) 0.07804(6) 0.0184(3) Uani . . 1.000 . .
C C1 0.39065(9) 0.45278(15) 0.16603(6) 0.0158(4) Uani . . 1.000 . .
C C2 0.29157(9) 0.40893(14) 0.16576(6) 0.0156(4) Uani . . 1.000 . .
C C3 0.23533(9) 0.37551(15) 0.11520(7) 0.0190(4) Uani . . 1.000 . .
C C4 0.14426(10) 0.34209(16) 0.12735(7) 0.0216(4) Uani . . 1.000 . .
C C5 0.11093(9) 0.34332(15) 0.18873(7) 0.0202(4) Uani . . 1.000 . .
C C6 0.16762(9) 0.37606(15) 0.23927(7) 0.0183(4) Uani . . 1.000 . .
C C7 0.25847(9) 0.40992(15) 0.22654(6) 0.0157(4) Uani . . 1.000 . .
C C8 0.33352(9) 0.45371(15) 0.27125(6) 0.0161(3) Uani . . 1.000 . .
C C9 0.35403(9) 0.19953(15) 0.31148(6) 0.0180(4) Uani . . 1.000 . .
C C10 0.36122(9) 0.41503(15) 0.38270(6) 0.0163(4) Uani . . 1.000 . .
C C11 0.40137(10) 0.36344(17) 0.49181(7) 0.0229(4) Uani . . 1.000 . .
C C12 0.45527(10) 0.20371(14) 0.15296(7) 0.0187(4) Uani . . 1.000 . .
C C13 0.51929(9) 0.42070(14) 0.09633(6) 0.0151(3) Uani . . 1.000 . .
C C14 0.65525(9) 0.38690(17) 0.03293(7) 0.0216(4) Uani . . 1.000 . .
H H1 0.3955(12) 0.5527(19) 0.1483(8) 0.0190 Uiso . . 1.000 . .
H H2N 0.4057(14) 0.238(2) 0.4170(9) 0.0287 Uiso . . 1.000 . .
H H3 0.25789 0.37544 0.07425 0.0228 Uiso . . 1.000 . .
H H4 0.10534 0.31875 0.09419 0.0259 Uiso . . 1.000 . .
H H4N 0.5954(13) 0.244(2) 0.0902(9) 0.0276 Uiso . . 1.000 . .
H H5 0.04970 0.32187 0.19602 0.0243 Uiso . . 1.000 . .
H H6 0.14554 0.37537 0.28035 0.0220 Uiso . . 1.000 . .
H H8 0.3231(12) 0.5534(18) 0.2901(8) 0.0193 Uiso . . 1.000 . .
H H9A 0.32072 0.14578 0.34289 0.0269 Uiso . . 1.000 . .
H H9B 0.32957 0.17763 0.27058 0.0269 Uiso . . 1.000 . .
H H9C 0.41729 0.17176 0.31291 0.0269 Uiso . . 1.000 . .
H H11A 0.37241 0.45675 0.49861 0.0344 Uiso . . 0.500 A 1
H H11B 0.37481 0.29147 0.51934 0.0344 Uiso . . 0.500 A 1
H H11C 0.46556 0.37176 0.50047 0.0344 Uiso . . 0.500 A 1
H H11D 0.43611 0.28991 0.51367 0.0344 Uiso . . 0.500 A 2
H H11E 0.43371 0.45518 0.49294 0.0344 Uiso . . 0.500 A 2
H H11F 0.34296 0.37489 0.51181 0.0344 Uiso . . 0.500 A 2
H H12A 0.49792 0.19423 0.18707 0.0280 Uiso . . 1.000 . .
H H12B 0.39578 0.17296 0.16673 0.0280 Uiso . . 1.000 . .
H H12C 0.47463 0.14323 0.11840 0.0280 Uiso . . 1.000 . .
H H14A 0.68780 0.46846 0.05079 0.0324 Uiso . . 1.000 . .
H H14B 0.69754 0.30969 0.02295 0.0324 Uiso . . 1.000 . .
H H14C 0.62456 0.41798 -0.00475 0.0324 Uiso . . 1.000 . .

loop_
_atom_type_symbol
_atom_type_description
_atom_type_scat_dispersion_real
_atom_type_scat_dispersion_imag
_atom_type_scat_source
C C 0.0033 0.0016 'International Tables Vol C Tables 4.2.6.8 and 6.1.1.4'
H H 0.0000 0.0000 'International Tables Vol C Tables 4.2.6.8 and 6.1.1.4'
N N 0.0061 0.0033 'International Tables Vol C Tables 4.2.6.8 and 6.1.1.4'
O O 0.0106 0.0060 'International Tables Vol C Tables 4.2.6.8 and 6.1.1.4'

loop_
_geom_angle_atom_site_label_1
_geom_angle_atom_site_label_2
_geom_angle_atom_site_label_3
_geom_angle_site_symmetry_1
_geom_angle_site_symmetry_2
_geom_angle_site_symmetry_3
_geom_angle
_geom_angle_publ_flag
C1 O1 C8 . . . 110.78(9) no
C8 N1 C9 . . . 118.52(10) no
C8 N1 C10 . . . 119.14(11) no
C9 N1 C10 . . . 121.77(11) no
C10 N2 C11 . . . 121.32(12) no
C1 N3 C12 . . . 117.44(11) no
C1 N3 C13 . . . 117.53(11) no
C12 N3 C13 . . . 122.57(11) no
C13 N4 C14 . . . 119.84(12) no
C10 N2 H2N . . . 120.3(14) no
C11 N2 H2N . . . 117.7(14) no
C13 N4 H4N . . . 124.3(13) no
C14 N4 H4N . . . 115.9(13) no
O1 C1 N3 . . . 109.92(10) no
O1 C1 C2 . . . 104.04(10) no
N3 C1 C2 . . . 115.72(11) no
C1 C2 C7 . . . 109.48(11) no
C3 C2 C7 . . . 121.18(12) no
C1 C2 C3 . . . 129.31(12) no
C2 C3 C4 . . . 118.23(13) no
C3 C4 C5 . . . 120.51(13) no
C4 C5 C6 . . . 121.07(13) no
C5 C6 C7 . . . 117.92(13) no
C2 C7 C8 . . . 109.62(11) no
C6 C7 C8 . . . 129.29(12) no
C2 C7 C6 . . . 121.08(12) no
O1 C8 N1 . . . 110.52(11) no
O1 C8 C7 . . . 104.04(10) no
N1 C8 C7 . . . 114.64(11) no
O2 C10 N1 . . . 121.74(12) no
O2 C10 N2 . . . 122.68(12) no
N1 C10 N2 . . . 115.53(12) no
O3 C13 N4 . . . 122.04(12) no
N3 C13 N4 . . . 116.78(11) no
O3 C13 N3 . . . 121.16(12) no
O1 C1 H1 . . . 109.5(10) no
N3 C1 H1 . . . 109.2(10) no
C2 C1 H1 . . . 108.2(10) no
C2 C3 H3 . . . 121.00 no
C4 C3 H3 . . . 121.00 no
C3 C4 H4 . . . 120.00 no
C5 C4 H4 . . . 120.00 no
C4 C5 H5 . . . 119.00 no
C6 C5 H5 . . . 119.00 no
C5 C6 H6 . . . 121.00 no
C7 C6 H6 . . . 121.00 no
O1 C8 H8 . . . 109.8(10) no
N1 C8 H8 . . . 105.5(10) no
C7 C8 H8 . . . 112.3(10) no
N1 C9 H9A . . . 109.00 no
N1 C9 H9B . . . 109.00 no
N1 C9 H9C . . . 109.00 no
H9A C9 H9B . . . 109.00 no
H9A C9 H9C . . . 109.00 no
H9B C9 H9C . . . 109.00 no
N2 C11 H11A . . . 109.00 no
N2 C11 H11B . . . 109.00 no
N2 C11 H11C . . . 109.00 no
N2 C11 H11D . . . 109.00 no
N2 C11 H11E . . . 109.00 no
N2 C11 H11F . . . 109.00 no
H11A C11 H11B . . . 109.00 no
H11A C11 H11C . . . 109.00 no
H11A C11 H11D . . . 141.00 no
H11A C11 H11E . . . 56.00 no
H11A C11 H11F . . . 56.00 no
H11B C11 H11C . . . 109.00 no
H11B C11 H11D . . . 56.00 no
H11B C11 H11E . . . 141.00 no
H11B C11 H11F . . . 56.00 no
H11C C11 H11D . . . 56.00 no
H11C C11 H11E . . . 56.00 no
H11C C11 H11F . . . 141.00 no
H11D C11 H11E . . . 109.00 no
H11D C11 H11F . . . 109.00 no
H11E C11 H11F . . . 109.00 no
N3 C12 H12A . . . 109.00 no
N3 C12 H12B . . . 109.00 no
N3 C12 H12C . . . 109.00 no
H12A C12 H12B . . . 109.00 no
H12A C12 H12C . . . 109.00 no
H12B C12 H12C . . . 109.00 no
N4 C14 H14A . . . 109.00 no
N4 C14 H14B . . . 109.00 no
N4 C14 H14C . . . 109.00 no
H14A C14 H14B . . . 109.00 no
H14A C14 H14C . . . 109.00 no
H14B C14 H14C . . . 109.00 no

loop_
_geom_bond_atom_site_label_1
_geom_bond_atom_site_label_2
_geom_bond_site_symmetry_1
_geom_bond_site_symmetry_2
_geom_bond_distance
_geom_bond_publ_flag
O1 C1 . . 1.4515(15) no
O1 C8 . . 1.4465(16) no
O2 C10 . . 1.2370(16) no
O3 C13 . . 1.2363(16) no
N1 C8 . . 1.4335(17) no
N1 C9 . . 1.4568(17) no
N1 C10 . . 1.3802(17) no
N2 C10 . . 1.3450(18) no
N2 C11 . . 1.4482(18) no
N3 C1 . . 1.4344(17) no
N3 C12 . . 1.4578(17) no
N3 C13 . . 1.3864(17) no
N4 C13 . . 1.3444(18) no
N4 C14 . . 1.4534(19) no
N2 H2N . . 0.806(19) no
N4 H4N . . 0.858(18) no
C1 C2 . . 1.5037(19) no
C2 C7 . . 1.3783(18) no
C2 C3 . . 1.3863(19) no
C3 C4 . . 1.391(2) no
C4 C5 . . 1.392(2) no
C5 C6 . . 1.389(2) no
C6 C7 . . 1.3911(19) no
C7 C8 . . 1.5053(18) no
C1 H1 . . 0.987(17) no
C3 H3 . . 0.9300 no
C4 H4 . . 0.9300 no
C5 H5 . . 0.9300 no
C6 H6 . . 0.9300 no
C8 H8 . . 1.003(17) no
C9 H9A . . 0.9600 no
C9 H9B . . 0.9600 no
C9 H9C . . 0.9600 no
C11 H11A . . 0.9600 no
C11 H11B . . 0.9600 no
C11 H11C . . 0.9600 no
C11 H11D . . 0.9600 no
C11 H11E . . 0.9600 no
C11 H11F . . 0.9600 no
C12 H12A . . 0.9600 no
C12 H12B . . 0.9600 no
C12 H12C . . 0.9600 no
C14 H14A . . 0.9600 no
C14 H14B . . 0.9600 no
C14 H14C . . 0.9600 no

loop_
_geom_contact_atom_site_label_1
_geom_contact_atom_site_label_2
_geom_contact_distance
_geom_contact_site_symmetry_1
_geom_contact_site_symmetry_2
_geom_contact_publ_flag
O2 C12 3.3662(18) . 4_655 no
O2 N4 2.8322(15) . 4_655 no
O3 N2 2.8229(16) . 4_655 no
O3 C9 3.2836(16) . 4_655 no
O1 H5 2.7800 . 6_555 no
O1 H12A 2.8400 . . no
O2 H11A 2.3900 . . no
O2 H11E 2.5800 . . no
O2 H8 2.239(17) . . no
O2 H14A 2.7100 . 6_455 no
O2 H9A 2.8400 . 7_555 no
O2 H4N 2.006(18) . 4_655 no
O2 H12C 2.7500 . 4_655 no
O3 H14C 2.7100 . . no
O3 H1 2.263(17) . . no
O3 H14A 2.7200 . . no
O3 H2N 2.062(19) . 4_655 no
O3 H9C 2.7100 . 4_655 no
O3 H14C 2.6100 . 5_665 no
N2 O3 2.8229(16) . 4_645 no
N4 O2 2.8322(15) . 4_645 no
N2 H9A 2.5800 . . no
N2 H9C 2.8000 . . no
N3 H11D 2.8700 . 8_554 no
N4 H12C 2.5500 . . no
N4 H11D 2.8400 . 8_554 no
C1 C5 3.5871(19) . 7_555 no
C5 C12 3.5034(19) . 7_555 no
C5 C1 3.5871(19) . 7_545 no
C6 C9 3.3344(19) . 7_555 no
C6 C9 3.5173(19) . . no
C7 C9 3.5930(19) . 7_555 no
C9 C7 3.5930(19) . 7_545 no
C9 O3 3.2836(16) . 4_645 no
C9 C6 3.3344(19) . 7_545 no
C9 C6 3.5173(19) . . no
C10 C14 3.5153(19) . 6_455 no
C11 C12 3.564(2) . 8_555 no
C12 O2 3.3662(18) . 4_645 no
C12 C11 3.564(2) . 8_554 no
C12 C5 3.5034(19) . 7_545 no
C14 C10 3.5153(19) . 6_555 no
C2 H12B 2.6300 . . no
C4 H1 2.734(17) . 7_545 no
C5 H12B 3.0400 . 7_555 no
C5 H1 2.782(17) . 7_545 no
C6 H9B 2.8200 . 7_555 no
C6 H9B 3.0500 . . no
C7 H9B 2.9100 . 7_555 no
C7 H9B 2.5400 . . no
C9 H8 2.948(17) . 7_545 no
C9 H5 3.0800 . 6_555 no
C9 H6 3.0200 . 7_545 no
C9 H2N 2.390(19) . . no
C10 H14A 2.9400 . 6_455 no
C11 H14B 3.0400 . 6_455 no
C11 H12C 2.8900 . 8_555 no
C11 H11E 2.9400 . 5_666 no
C12 H11B 3.0700 . 8_554 no
C12 H11D 2.9700 . 8_554 no
C12 H4N 2.473(19) . . no
C13 H11D 2.8700 . 8_554 no
C14 H11F 2.9100 . 6_555 no
H1 O3 2.263(17) . . no
H1 C4 2.734(17) . 7_555 no
H1 C5 2.782(17) . 7_555 no
H2N C9 2.390(19) . . no
H2N H9A 2.1700 . . no
H2N H9C 2.3000 . . no
H2N O3 2.062(19) . 4_645 no
H3 H11B 2.5700 . 8_554 no
H4N C12 2.473(19) . . no
H4N H12A 2.5400 . . no
H4N H12C 2.0800 . . no
H4N O2 2.006(18) . 4_645 no
H5 O1 2.7800 . 6_455 no
H5 C9 3.0800 . 6_455 no
H5 H9C 2.3800 . 6_455 no
H6 C9 3.0200 . 7_555 no
H8 O2 2.239(17) . . no
H8 C9 2.948(17) . 7_555 no
H8 H9A 2.5300 . 7_555 no
H8 H9B 2.5400 . 7_555 no
H9A N2 2.5800 . . no
H9A H2N 2.1700 . . no
H9A O2 2.8400 . 7_545 no
H9A H8 2.5300 . 7_545 no
H9B C6 3.0500 . . no
H9B C7 2.5400 . . no
H9B H12B 2.4100 . . no
H9B C6 2.8200 . 7_545 no
H9B C7 2.9100 . 7_545 no
H9B H8 2.5400 . 7_545 no
H9C N2 2.8000 . . no
H9C H2N 2.3000 . . no
H9C O3 2.7100 . 4_645 no
H9C H5 2.3800 . 6_555 no
H11A O2 2.3900 . . no
H11B C12 3.0700 . 8_555 no
H11B H3 2.5700 . 8_555 no
H11C H12C 2.5100 . 8_555 no
H11D N3 2.8700 . 8_555 no
H11D N4 2.8400 . 8_555 no
H11D C12 2.9700 . 8_555 no
H11D C13 2.8700 . 8_555 no
H11D H12C 2.3700 . 8_555 no
H11E O2 2.5800 . . no
H11E C11 2.9400 . 5_666 no
H11F C14 2.9100 . 6_455 no
H11F H14B 2.3300 . 6_455 no
H12A O1 2.8400 . . no
H12A H4N 2.5400 . . no
H12B C2 2.6300 . . no
H12B H9B 2.4100 . . no
H12B C5 3.0400 . 7_545 no
H12C N4 2.5500 . . no
H12C H4N 2.0800 . . no
H12C O2 2.7500 . 4_645 no
H12C C11 2.8900 . 8_554 no
H12C H11C 2.5100 . 8_554 no
H12C H11D 2.3700 . 8_554 no
H14A O3 2.7200 . . no
H14A O2 2.7100 . 6_555 no
H14A C10 2.9400 . 6_555 no
H14B C11 3.0400 . 6_555 no
H14B H11F 2.3300 . 6_555 no
H14C O3 2.7100 . . no
H14C O3 2.6100 . 5_665 no

loop_
_geom_hbond_atom_site_label_D
_geom_hbond_atom_site_label_H
_geom_hbond_atom_site_label_A
_geom_hbond_site_symmetry_A
_geom_hbond_distance_DH
_geom_hbond_distance_HA
_geom_hbond_distance_DA
_geom_hbond_angle_DHA
_geom_hbond_publ_flag
N2 H2N O3 4_645 0.806(19) 2.062(19) 2.8229(16) 157.4(19) yes
N4 H4N O2 4_645 0.858(18) 2.006(18) 2.8322(15) 161.2(18) yes
C1 H1 O3 . 0.987(17) 2.263(17) 2.7205(16) 107.0(12) yes
C8 H8 O2 . 1.003(17) 2.239(17) 2.7505(17) 110.1(12) yes
C11 H11A O2 . 0.96 2.39 2.7730(18) 103.0 yes
C9 H9B CgA . 0.96 2.6600 3.0207(14) 103.0 yes
C12 H12B CgA . 0.96 2.7200 3.0046(15) 98.0 yes

loop_
_geom_torsion_atom_site_label_1
_geom_torsion_atom_site_label_2
_geom_torsion_atom_site_label_3
_geom_torsion_atom_site_label_4
_geom_torsion_site_symmetry_1
_geom_torsion_site_symmetry_2
_geom_torsion_site_symmetry_3
_geom_torsion_site_symmetry_4
_geom_torsion
_geom_torsion_publ_flag
C8 O1 C1 N3 . . . . -138.76(11) no
C8 O1 C1 C2 . . . . -14.26(13) no
C1 O1 C8 N1 . . . . 137.61(11) no
C1 O1 C8 C7 . . . . 14.08(13) no
C9 N1 C8 O1 . . . . -66.82(14) no
C9 N1 C8 C7 . . . . 50.35(16) no
C10 N1 C8 O1 . . . . 104.63(13) no
C10 N1 C8 C7 . . . . -138.20(12) no
C8 N1 C10 O2 . . . . 13.95(19) no
C8 N1 C10 N2 . . . . -168.36(12) no
C9 N1 C10 O2 . . . . -174.89(12) no
C9 N1 C10 N2 . . . . 2.80(18) no
C11 N2 C10 O2 . . . . 1.7(2) no
C11 N2 C10 N1 . . . . -176.00(12) no
C12 N3 C1 O1 . . . . 58.72(15) no
C12 N3 C1 C2 . . . . -58.73(15) no
C13 N3 C1 O1 . . . . -103.94(13) no
C13 N3 C1 C2 . . . . 138.62(12) no
C1 N3 C13 O3 . . . . -17.51(18) no
C1 N3 C13 N4 . . . . 164.25(12) no
C12 N3 C13 O3 . . . . -179.21(12) no
C12 N3 C13 N4 . . . . 2.54(18) no
C14 N4 C13 O3 . . . . -6.6(2) no
C14 N4 C13 N3 . . . . 171.61(12) no
O1 C1 C2 C3 . . . . -173.35(13) no
O1 C1 C2 C7 . . . . 8.71(14) no
N3 C1 C2 C3 . . . . -52.67(19) no
N3 C1 C2 C7 . . . . 129.39(12) no
C1 C2 C3 C4 . . . . -178.04(13) no
C7 C2 C3 C4 . . . . -0.3(2) no
C1 C2 C7 C6 . . . . 178.74(12) no
C1 C2 C7 C8 . . . . -0.30(15) no
C3 C2 C7 C6 . . . . 0.6(2) no
C3 C2 C7 C8 . . . . -178.44(12) no
C2 C3 C4 C5 . . . . 0.4(2) no
C3 C4 C5 C6 . . . . -0.8(2) no
C4 C5 C6 C7 . . . . 1.0(2) no
C5 C6 C7 C2 . . . . -0.9(2) no
C5 C6 C7 C8 . . . . 177.90(13) no
C2 C7 C8 O1 . . . . -8.26(14) no
C2 C7 C8 N1 . . . . -129.07(12) no
C6 C7 C8 O1 . . . . 172.81(13) no
C6 C7 C8 N1 . . . . 51.99(19) no
